data_7049051
loop_
_publ_author_name
'Schnepf, Andreas'
'Schrenk, Claudio'
'Prei\&sing, Lars'

_publ_section_title
;
 On the reaction of GeCl2&#x00B7;Dioxane with KFeCp(CO)2: Isolation and
 characterization of novel bimetallic clusters
;
_journal_name_full 'Dalton Transactions'
_journal_paper_doi 10.1039/C9DT00097F
_journal_year 2019
_chemical_formula_moiety 'C42 H30 Fe6 Ge6 O12, 3(C7 H8)'
_chemical_formula_sum 'C63 H54 Fe6 Ge6 O12'
_chemical_formula_weight 1773.70
_chemical_properties_physical Air-sensitive,Moisture-sensitive
_space_group_crystal_system monoclinic
_space_group_IT_number 15
_space_group_name_Hall '-C 2yc'
_space_group_name_H-M_alt 'C 1 2/c 1'
_symmetry_space_group_name_Hall '-C 2yc'
_symmetry_space_group_name_H-M 'C 1 2/c 1'
_atom_sites_solution_hydrogens geom
_atom_sites_solution_primary direct
_audit_creation_date 2017-12-08
_audit_creation_method
;
Olex2 1.2
(compiled 2017.08.10 svn.r3458 for OlexSys, GUI svn.r5381)
;
_audit_update_record
;
2018-11-09 deposited with the CCDC.    2019-02-18 downloaded from the CCDC.
;
_cell_angle_alpha 90
_cell_angle_beta 111.2250(10)
_cell_angle_gamma 90
_cell_formula_units_Z 4
_cell_length_a 31.133(2)
_cell_length_b 11.6457(8)
_cell_length_c 19.5361(15)
_cell_measurement_reflns_used 6865
_cell_measurement_temperature 150
_cell_measurement_theta_max 30.419
_cell_measurement_theta_min 2.168
_cell_volume 6602.6(8)
_computing_cell_refinement 'SAINT V8.38A (?, 2016)'
_computing_data_reduction 'SAINT V8.38A (?, 2016)'
_computing_molecular_graphics 'Olex2 (Dolomanov et al., 2009)'
_computing_publication_material 'Olex2 (Dolomanov et al., 2009)'
_computing_structure_refinement 'ShelXL (Sheldrick, 2015)'
_computing_structure_solution 'ShelXS (Sheldrick, 2008)'
_diffrn_ambient_temperature 150.1
_diffrn_detector 'Bruker APEX2 area detector'
_diffrn_detector_area_resol_mean 7.9
_diffrn_detector_type 'CCD area detector'
_diffrn_measured_fraction_theta_full 1.000
_diffrn_measured_fraction_theta_max 0.998
_diffrn_measurement_device 'three-circle diffractometer'
_diffrn_measurement_device_type 'Bruker SMART APEX2 area detector'
_diffrn_measurement_method '\w scans'
_diffrn_radiation_monochromator 'mirror optics'
_diffrn_radiation_probe x-ray
_diffrn_radiation_type MoK\a
_diffrn_radiation_wavelength 0.71073
_diffrn_reflns_av_R_equivalents 0.0416
_diffrn_reflns_av_unetI/netI 0.0565
_diffrn_reflns_Laue_measured_fraction_full 1.000
_diffrn_reflns_Laue_measured_fraction_max 0.998
_diffrn_reflns_limit_h_max 44
_diffrn_reflns_limit_h_min -44
_diffrn_reflns_limit_k_max 16
_diffrn_reflns_limit_k_min -16
_diffrn_reflns_limit_l_max 27
_diffrn_reflns_limit_l_min -27
_diffrn_reflns_number 29701
_diffrn_reflns_point_group_measured_fraction_full 1.000
_diffrn_reflns_point_group_measured_fraction_max 0.998
_diffrn_reflns_theta_full 25.242
_diffrn_reflns_theta_max 30.517
_diffrn_reflns_theta_min 1.884
_diffrn_source 'microfocus sealed X-ray tube'
_diffrn_source_type 'Incoatec I\ms'
_exptl_absorpt_coefficient_mu 4.021
_exptl_absorpt_correction_T_max 0.7461
_exptl_absorpt_correction_T_min 0.5162
_exptl_absorpt_correction_type multi-scan
_exptl_absorpt_process_details
'SADABS-2016/2 (Bruker,2016/2) was used for absorption correction. wR2(int) was 0.0942 before and 0.0460 after correction. The Ratio of minimum to maximum transmission is 0.6919. The \l/2 correction factor is Not present.'
_exptl_crystal_colour black
_exptl_crystal_colour_primary black
_exptl_crystal_density_diffrn 1.784
_exptl_crystal_description block
_exptl_crystal_F_000 3504
_exptl_crystal_recrystallization_method 'Re-crystallisation from solvent: toluene, Et2O, pentane'
_exptl_crystal_size_max 0.39
_exptl_crystal_size_mid 0.151
_exptl_crystal_size_min 0.148
_refine_diff_density_max 0.993
_refine_diff_density_min -0.459
_refine_diff_density_rms 0.113
_refine_ls_extinction_method none
_refine_ls_goodness_of_fit_ref 1.047
_refine_ls_hydrogen_treatment constr
_refine_ls_matrix_type full
_refine_ls_number_parameters 544
_refine_ls_number_reflns 10079
_refine_ls_number_restraints 430
_refine_ls_restrained_S_all 1.051
_refine_ls_R_factor_all 0.0769
_refine_ls_R_factor_gt 0.0420
_refine_ls_shift/su_max 0.001
_refine_ls_shift/su_mean 0.000
_refine_ls_structure_factor_coef Fsqd
_refine_ls_weighting_details 'w=1/[\s^2^(Fo^2^)+(0.0520P)^2^] where P=(Fo^2^+2Fc^2^)/3'
_refine_ls_weighting_scheme calc
_refine_ls_wR_factor_gt 0.0976
_refine_ls_wR_factor_ref 0.1094
_reflns_Friedel_coverage 0.000
_reflns_number_gt 6710
_reflns_number_total 10079
_reflns_threshold_expression 'I > 2\s(I)'
_cod_data_source_file c9dt00097f2.cif
_cod_data_source_block Ge6Fe6C63H54O12
_cod_original_cell_volume 6602.7(8)
_cod_database_code 7049051
_shelx_shelxl_version_number 2014/7
_shelx_space_group_comment
;
The symmetry employed for this shelxl refinement is uniquely defined
by the following loop, which should always be used as a source of
symmetry information in preference to the above space-group names.
They are only intended as comments.
;
_shelx_estimated_absorpt_t_max 0.588
_shelx_estimated_absorpt_t_min 0.303
_olex2_refinement_description
;
1. Fixed Uiso
 At 1.2 times of:
  All C(H) groups
 At 1.5 times of:
  All C(H,H,H) groups
2. Restrained distances
 C401-C402
 1.51 with sigma of 0.02
 C415-C416
 1.51 with sigma of 0.02
 C417-C416 = C418-C417 = C419-C418 = C420-C419 = C412-C411 = C411-C410 = C410-
 C409 = C421-C416 = C414-C409 = C414-C413 = C421-C420 = C413-C412
 1.41 with sigma of 0.02
 C408-C409
 1.51 with sigma of 0.02
3. Restrained planarity
 C401, C402, C403, C404, C405, C406, C407
 with sigma of 0.1
 C415, C416, C417, C418, C419, C420, C421
 with sigma of 0.1
 C111, C112, C113, C114, C115
 with sigma of 0.1
 C211, C212, C213, C214, C215
 with sigma of 0.1
 C408, C409, C410, C411, C412, C413, C414
 with sigma of 0.1
4. Uiso/Uaniso restraints and constraints
C401 \\sim C402 \\sim C403 \\sim C404 \\sim C405 \\sim C406 \\sim C407: within
2A with sigma of 0.04 and sigma for terminal atoms of 0.08
C415 \\sim C416 \\sim C417 \\sim C418 \\sim C419 \\sim C420 \\sim C421: within
2A with sigma of 0.04 and sigma for terminal atoms of 0.08
C111 \\sim C112 \\sim C113 \\sim C114 \\sim C115: within 2A with sigma of 0.04
and sigma for terminal atoms of 0.08
C211 \\sim C212 \\sim C213 \\sim C214 \\sim C215: within 2A with sigma of 0.04
and sigma for terminal atoms of 0.08
C408 \\sim C411 \\sim C412 \\sim C413 \\sim C414: within 2A with sigma of 0.04
and sigma for terminal atoms of 0.08
Uanis(C418) \\sim Ueq: with sigma of 0.01 and sigma for terminal atoms of 0.02
Uanis(C410) \\sim Ueq: with sigma of 0.01 and sigma for terminal atoms of 0.02
5. Rigid body (RIGU) restrains
 C201, C202, C203, C204, C205
 with sigma for 1-2 distances of 0.004 and sigma for 1-3 distances of 0.004
 C101, C102, C103, C104, C105
 with sigma for 1-2 distances of 0.004 and sigma for 1-3 distances of 0.004
 C401, C402, C403, C404, C405, C406, C407
 with sigma for 1-2 distances of 0.004 and sigma for 1-3 distances of 0.004
 C415, C416, C417, C418, C419, C420, C421
 with sigma for 1-2 distances of 0.004 and sigma for 1-3 distances of 0.004
 C111, C112, C113, C114, C115
 with sigma for 1-2 distances of 0.004 and sigma for 1-3 distances of 0.004
 C211, C212, C213, C214, C215
 with sigma for 1-2 distances of 0.004 and sigma for 1-3 distances of 0.004
 C408, C411, C412, C413, C414
 with sigma for 1-2 distances of 0.004 and sigma for 1-3 distances of 0.004
6. Others
 Sof(C111)=Sof(H111)=Sof(C112)=Sof(H112)=Sof(C113)=Sof(H113)=Sof(C114)=
 Sof(H114)=Sof(C115)=Sof(H115)=Sof(C211)=Sof(H211)=Sof(C212)=Sof(H212)=
 Sof(C213)=Sof(H213)=Sof(C214)=Sof(H214)=Sof(C215)=Sof(H215)=Sof(C408)=
 Sof(H40A)=Sof(H40B)=Sof(H40C)=Sof(C411)=Sof(H411)=Sof(C412)=Sof(H412)=
 Sof(C413)=Sof(H413)=Sof(C414)=Sof(H414)=Sof(C409)=Sof(C410)=Sof(H410)=1-FVAR(1)
 Sof(C101)=Sof(H101)=Sof(C102)=Sof(H102)=Sof(C103)=Sof(H103)=Sof(C104)=
 Sof(H104)=Sof(C105)=Sof(H105)=Sof(C201)=Sof(H201)=Sof(C202)=Sof(H202)=
 Sof(C203)=Sof(H203)=Sof(C204)=Sof(H204)=Sof(C205)=Sof(H205)=Sof(C415)=
 Sof(H41A)=Sof(H41B)=Sof(H41C)=Sof(C416)=Sof(C417)=Sof(H417)=Sof(C418)=
 Sof(H418)=Sof(C419)=Sof(H419)=Sof(C420)=Sof(H420)=Sof(C421)=Sof(H421)=FVAR(1)
 Fixed Sof: C401(0.5) H40D(0.5) H40E(0.5) H40F(0.5) C402(0.5) C403(0.5)
 H403(0.5) C404(0.5) H404(0.5) C405(0.5) H405(0.5) C406(0.5) H406(0.5)
 C407(0.5) H407(0.5)
7.a Me refined with riding coordinates:
 C415(H41A,H41B,H41C)
7.b Aromatic/amide H refined with riding coordinates:
 C301(H301), C302(H302), C303(H303), C304(H304), C305(H305), C101(H101),
 C102(H102), C103(H103), C104(H104), C105(H105), C201(H201), C202(H202),
 C203(H203), C204(H204), C205(H205), C111(H111), C112(H112), C113(H113),
 C114(H114), C115(H115), C211(H211), C212(H212), C213(H213), C214(H214),
 C215(H215), C417(H417), C418(H418), C419(H419), C420(H420), C421(H421),
 C411(H411), C412(H412), C413(H413), C414(H414), C410(H410), C403(H403),
 C404(H404), C405(H405), C406(H406), C407(H407)
7.c Fitted hexagon refined as free rotating group:
 C416(C417,C418,C419,C420,C421), C411(C412,C413,C414,C409,C410), C402(C403,
 C404,C405,C406,C407)
7.d Idealised Me refined as rotating group:
 C408(H40A,H40B,H40C), C401(H40D,H40E,H40F)
;
_olex2_submission_special_instructions 'No special instructions were received'

loop_
_space_group_symop_operation_xyz
'x, y, z'
'-x, y, -z+1/2'
'x+1/2, y+1/2, z'
'-x+1/2, y+1/2, -z+1/2'
'-x, -y, -z'
'x, -y, z-1/2'
'-x+1/2, -y+1/2, -z'
'x+1/2, -y+1/2, z-1/2'

loop_
_atom_site_label
_atom_site_type_symbol
_atom_site_fract_x
_atom_site_fract_y
_atom_site_fract_z
_atom_site_U_iso_or_equiv
_atom_site_adp_type
_atom_site_occupancy
_atom_site_site_symmetry_order
_atom_site_calc_flag
_atom_site_refinement_flags_posn
_atom_site_refinement_flags_adp
_atom_site_refinement_flags_occupancy
_atom_site_disorder_assembly
_atom_site_disorder_group
Ge1 Ge 0.03463(2) 0.79558(3) 0.34446(2) 0.02732(9) Uani 1 1 d . . . . .
Ge2 Ge 0.04926(2) 0.79463(3) 0.22509(2) 0.02867(9) Uani 1 1 d . . . . .
Ge3 Ge 0.04152(2) 0.98305(3) 0.28543(2) 0.02506(9) Uani 1 1 d . . . . .
Fe1 Fe 0.07843(2) 0.73159(4) 0.46617(2) 0.03187(12) Uani 1 1 d . . . . .
Fe2 Fe 0.10782(2) 0.70249(5) 0.19176(3) 0.04190(14) Uani 1 1 d . . . . .
Fe3 Fe 0.09050(2) 1.14688(4) 0.32590(2) 0.03059(12) Uani 1 1 d . . . . .
O12 O 0.04122(14) 0.9252(3) 0.51894(17) 0.0849(12) Uani 1 1 d . . . . .
O14 O 0.15420(12) 0.8680(3) 0.45679(19) 0.0875(12) Uani 1 1 d . . . . .
O22 O 0.05815(14) 0.4915(3) 0.1930(2) 0.0788(10) Uani 1 1 d . . . . .
O24 O 0.16160(13) 0.6736(4) 0.34625(19) 0.1086(15) Uani 1 1 d . . . . .
O32 O 0.16569(9) 1.0027(2) 0.32336(16) 0.0545(7) Uani 1 1 d . . . . .
O34 O 0.06216(11) 1.2055(3) 0.17152(15) 0.0595(8) Uani 1 1 d . . . . .
C11 C 0.05569(16) 0.8488(4) 0.49667(19) 0.0513(10) Uani 1 1 d . . . . .
C13 C 0.12366(15) 0.8137(4) 0.4592(2) 0.0551(11) Uani 1 1 d . . . . .
C21 C 0.07731(15) 0.5758(4) 0.1911(2) 0.0505(10) Uani 1 1 d . . . . .
C23 C 0.14014(15) 0.6884(5) 0.2855(3) 0.0687(14) Uani 1 1 d . . . . .
C31 C 0.13557(12) 1.0586(3) 0.32468(18) 0.0378(8) Uani 1 1 d . . . . .
C33 C 0.07317(13) 1.1802(3) 0.2320(2) 0.0410(8) Uani 1 1 d . . . . .
C301 C 0.12815(16) 1.2473(5) 0.4170(3) 0.0668(14) Uani 1 1 d . . . . .
H301 H 0.1605 1.2593 0.4338 0.080 Uiso 1 1 calc R . . . .
C302 C 0.09537(19) 1.3139(4) 0.3673(3) 0.0676(14) Uani 1 1 d . . . . .
H302 H 0.1010 1.3798 0.3432 0.081 Uiso 1 1 calc R . . . .
C303 C 0.05164(14) 1.2678(4) 0.3580(2) 0.0500(10) Uani 1 1 d . . . . .
H303 H 0.0229 1.2974 0.3264 0.060 Uiso 1 1 calc R . . . .
C304 C 0.05786(14) 1.1717(4) 0.4029(2) 0.0489(10) Uani 1 1 d . . . . .
H304 H 0.0343 1.1248 0.4083 0.059 Uiso 1 1 calc R . . . .
C305 C 0.10546(17) 1.1573(4) 0.4387(2) 0.0636(13) Uani 1 1 d . . . . .
H305 H 0.1200 1.0973 0.4720 0.076 Uiso 1 1 calc R . . . .
C101 C 0.0558(5) 0.5644(18) 0.4277(11) 0.039(3) Uani 0.495(8) 1 d . U P A 1
H101 H 0.0358 0.5422 0.3800 0.046 Uiso 0.495(8) 1 calc R . P A 1
C102 C 0.0422(4) 0.5972(10) 0.4867(6) 0.039(2) Uani 0.495(8) 1 d . U P A 1
H102 H 0.0114 0.6047 0.4847 0.047 Uiso 0.495(8) 1 calc R . P A 1
C103 C 0.0843(4) 0.6177(7) 0.5519(5) 0.031(2) Uani 0.495(8) 1 d . U P A 1
H103 H 0.0857 0.6382 0.5998 0.037 Uiso 0.495(8) 1 calc R . P A 1
C104 C 0.1220(3) 0.6009(8) 0.5287(5) 0.0307(19) Uani 0.495(8) 1 d . U P A 1
H104 H 0.1535 0.6086 0.5590 0.037 Uiso 0.495(8) 1 calc R . P A 1
C105 C 0.1052(4) 0.5705(12) 0.4527(5) 0.037(2) Uani 0.495(8) 1 d . U P A 1
H105 H 0.1235 0.5567 0.4237 0.044 Uiso 0.495(8) 1 calc R . P A 1
C201 C 0.0950(6) 0.7248(14) 0.0822(9) 0.054(4) Uani 0.495(8) 1 d . U P A 1
H201 H 0.0688 0.6933 0.0447 0.065 Uiso 0.495(8) 1 calc R . P A 1
C202 C 0.1402(7) 0.6646(17) 0.1155(10) 0.044(3) Uani 0.495(8) 1 d . U P A 1
H202 H 0.1489 0.5904 0.1048 0.053 Uiso 0.495(8) 1 calc R . P A 1
C203 C 0.1673(5) 0.7471(11) 0.1677(8) 0.046(3) Uani 0.495(8) 1 d . U P A 1
H203 H 0.1984 0.7366 0.1992 0.055 Uiso 0.495(8) 1 calc R . P A 1
C204 C 0.1402(5) 0.8488(11) 0.1652(7) 0.051(3) Uani 0.495(8) 1 d . U P A 1
H204 H 0.1502 0.9161 0.1941 0.061 Uiso 0.495(8) 1 calc R . P A 1
C205 C 0.0961(5) 0.8295(11) 0.1122(8) 0.049(3) Uani 0.495(8) 1 d . U P A 1
H205 H 0.0711 0.8820 0.0995 0.059 Uiso 0.495(8) 1 calc R . P A 1
C111 C 0.0671(6) 0.5640(17) 0.4276(12) 0.050(4) Uani 0.505(8) 1 d . U P A 2
H111 H 0.0604 0.5453 0.3775 0.060 Uiso 0.505(8) 1 calc R . P A 2
C112 C 0.0357(5) 0.5866(12) 0.4569(7) 0.057(3) Uani 0.505(8) 1 d . U P A 2
H112 H 0.0032 0.5848 0.4318 0.068 Uiso 0.505(8) 1 calc R . P A 2
C113 C 0.0582(5) 0.6133(8) 0.5303(7) 0.051(2) Uani 0.505(8) 1 d . U P A 2
H113 H 0.0441 0.6341 0.5643 0.061 Uiso 0.505(8) 1 calc R . P A 2
C114 C 0.1066(5) 0.6036(10) 0.5453(6) 0.055(3) Uani 0.505(8) 1 d . U P A 2
H114 H 0.1311 0.6164 0.5908 0.066 Uiso 0.505(8) 1 calc R . P A 2
C115 C 0.1101(5) 0.5715(14) 0.4791(7) 0.058(3) Uani 0.505(8) 1 d . U P A 2
H115 H 0.1380 0.5571 0.4712 0.070 Uiso 0.505(8) 1 calc R . P A 2
C211 C 0.0976(5) 0.6894(10) 0.0771(7) 0.032(2) Uani 0.505(8) 1 d . U P A 2
H211 H 0.0808 0.6303 0.0450 0.038 Uiso 0.505(8) 1 calc R . P A 2
C212 C 0.1450(7) 0.6887(16) 0.1220(10) 0.046(3) Uani 0.505(8) 1 d . U P A 2
H212 H 0.1655 0.6269 0.1246 0.055 Uiso 0.505(8) 1 calc R . P A 2
C213 C 0.1575(5) 0.7887(12) 0.1614(8) 0.054(3) Uani 0.505(8) 1 d . U P A 2
H213 H 0.1872 0.8086 0.1951 0.065 Uiso 0.505(8) 1 calc R . P A 2
C214 C 0.1166(5) 0.8568(10) 0.1413(6) 0.047(3) Uani 0.505(8) 1 d . U P A 2
H214 H 0.1141 0.9311 0.1596 0.057 Uiso 0.505(8) 1 calc R . P A 2
C215 C 0.0809(4) 0.7948(11) 0.0899(6) 0.043(2) Uani 0.505(8) 1 d . U P A 2
H215 H 0.0501 0.8207 0.0672 0.051 Uiso 0.505(8) 1 calc R . P A 2
C415 C 0.1749(4) 1.1022(10) 0.1582(7) 0.113(5) Uani 0.495(8) 1 d D U P A 1
H41A H 0.1553 1.0903 0.1872 0.169 Uiso 0.495(8) 1 calc R . P A 1
H41B H 0.1561 1.0972 0.1058 0.169 Uiso 0.495(8) 1 calc R . P A 1
H41C H 0.1989 1.0431 0.1708 0.169 Uiso 0.495(8) 1 calc R . P A 1
C416 C 0.1960(3) 1.2138(6) 0.1742(6) 0.080(4) Uani 0.495(8) 1 d D U P A 1
C417 C 0.2254(3) 1.2489(8) 0.1390(5) 0.085(4) Uani 0.495(8) 1 d DG U P A 1
H417 H 0.2314 1.1993 0.1049 0.102 Uiso 0.495(8) 1 calc R . P A 1
C418 C 0.2460(3) 1.3565(9) 0.1537(5) 0.072(3) Uani 0.495(8) 1 d DG U P A 1
H418 H 0.2661 1.3805 0.1297 0.086 Uiso 0.495(8) 1 calc R . P A 1
C419 C 0.2372(4) 1.4291(6) 0.2036(6) 0.080(4) Uani 0.495(8) 1 d DG U P A 1
H419 H 0.2513 1.5026 0.2137 0.096 Uiso 0.495(8) 1 calc R . P A 1
C420 C 0.2078(5) 1.3940(9) 0.2388(6) 0.090(4) Uani 0.495(8) 1 d DG U P A 1
H420 H 0.2018 1.4436 0.2729 0.108 Uiso 0.495(8) 1 calc R . P A 1
C421 C 0.1872(4) 1.2863(10) 0.2241(7) 0.096(4) Uani 0.495(8) 1 d DG U P A 1
H421 H 0.1671 1.2623 0.2481 0.115 Uiso 0.495(8) 1 calc R . P A 1
C408 C 0.2198(6) 1.1380(13) 0.1292(7) 0.159(9) Uani 0.505(8) 1 d D U P A 2
H40A H 0.1908 1.1021 0.0983 0.239 Uiso 0.505(8) 1 calc GR . P A 2
H40B H 0.2391 1.0812 0.1638 0.239 Uiso 0.505(8) 1 calc GR . P A 2
H40C H 0.2362 1.1668 0.0982 0.239 Uiso 0.505(8) 1 calc GR . P A 2
C411 C 0.2332(4) 1.4242(8) 0.1902(7) 0.093(5) Uani 0.505(8) 1 d D U P A 2
H411 H 0.2501 1.4885 0.1837 0.111 Uiso 0.505(8) 1 calc R . P A 2
C412 C 0.2061(4) 1.4343(8) 0.2330(7) 0.096(4) Uani 0.505(8) 1 d DG U P A 2
H412 H 0.2045 1.5056 0.2556 0.115 Uiso 0.505(8) 1 calc R . P A 2
C413 C 0.1814(4) 1.3403(11) 0.2426(6) 0.112(5) Uani 0.505(8) 1 d DG U P A 2
H413 H 0.1629 1.3473 0.2718 0.135 Uiso 0.505(8) 1 calc R . P A 2
C414 C 0.1838(3) 1.2361(8) 0.2095(6) 0.103(5) Uani 0.505(8) 1 d DG U P A 2
H414 H 0.1669 1.1718 0.2160 0.124 Uiso 0.505(8) 1 calc R . P A 2
C409 C 0.2109(3) 1.2259(7) 0.1667(5) 0.097(5) Uani 0.505(8) 1 d DG . P A 2
C410 C 0.2356(3) 1.3199(9) 0.1571(5) 0.091(5) Uani 0.505(8) 1 d DG U P A 2
H410 H 0.2541 1.3130 0.1279 0.109 Uiso 0.505(8) 1 calc R . P A 2
C401 C 0.2453(5) 0.5298(10) -0.0115(10) 0.152(6) Uani 0.5 1 d D U P B -1
H40D H 0.2385 0.4965 0.0295 0.228 Uiso 0.5 1 calc GR . P B -1
H40E H 0.2747 0.4997 -0.0113 0.228 Uiso 0.5 1 calc GR . P B -1
H40F H 0.2207 0.5095 -0.0579 0.228 Uiso 0.5 1 calc GR . P B -1
C402 C 0.2482(3) 0.6582(7) -0.0036(6) 0.074(3) Uani 0.5 1 d D U P B -1
C403 C 0.2538(4) 0.7251(9) -0.0587(6) 0.075(4) Uani 0.5 1 d G U P B -1
H403 H 0.2568 0.6895 -0.1005 0.090 Uiso 0.5 1 calc R . P B -1
C404 C 0.2551(4) 0.8440(8) -0.0526(7) 0.089(5) Uani 0.5 1 d G U P B -1
H404 H 0.2589 0.8898 -0.0903 0.107 Uiso 0.5 1 calc R . P B -1
C405 C 0.2507(5) 0.8961(7) 0.0086(9) 0.101(5) Uani 0.5 1 d G U P B -1
H405 H 0.2516 0.9774 0.0127 0.122 Uiso 0.5 1 calc R . P B -1
C406 C 0.2451(5) 0.8292(9) 0.0637(7) 0.091(5) Uani 0.5 1 d G U P B -1
H406 H 0.2421 0.8648 0.1055 0.110 Uiso 0.5 1 calc R . P B -1
C407 C 0.2439(4) 0.7102(9) 0.0576(6) 0.064(4) Uani 0.5 1 d G U P B -1
H407 H 0.2400 0.6645 0.0953 0.077 Uiso 0.5 1 calc R . P B -1

loop_
_atom_site_aniso_label
_atom_site_aniso_U_11
_atom_site_aniso_U_22
_atom_site_aniso_U_33
_atom_site_aniso_U_23
_atom_site_aniso_U_13
_atom_site_aniso_U_12
Ge1 0.03008(18) 0.0335(2) 0.01614(14) 0.00336(13) 0.00572(13) -0.00073(14)
Ge2 0.02991(19) 0.0369(2) 0.01910(15) -0.00068(13) 0.00873(13) 0.00437(14)
Ge3 0.02475(17) 0.03010(19) 0.01866(14) -0.00036(13) 0.00584(12) -0.00138(13)
Fe1 0.0416(3) 0.0314(3) 0.01781(19) 0.00384(18) 0.00504(19) 0.0004(2)
Fe2 0.0448(3) 0.0545(4) 0.0335(3) 0.0049(2) 0.0227(2) 0.0129(3)
Fe3 0.0270(2) 0.0374(3) 0.0265(2) -0.0062(2) 0.00857(19) -0.0052(2)
O12 0.139(3) 0.061(2) 0.0544(19) -0.0044(17) 0.035(2) 0.035(2)
O14 0.056(2) 0.110(3) 0.075(2) 0.033(2) -0.0006(18) -0.027(2)
O22 0.130(3) 0.0432(19) 0.090(2) 0.0054(17) 0.072(2) 0.0056(19)
O24 0.061(2) 0.213(5) 0.0435(19) 0.022(2) 0.0087(17) 0.050(3)
O32 0.0352(15) 0.070(2) 0.0621(18) -0.0014(15) 0.0224(13) 0.0105(13)
O34 0.066(2) 0.072(2) 0.0383(15) 0.0156(14) 0.0159(14) -0.0096(15)
C11 0.076(3) 0.047(3) 0.0263(17) 0.0034(17) 0.0133(19) 0.008(2)
C13 0.048(3) 0.066(3) 0.0335(19) 0.0152(19) -0.0064(18) -0.006(2)
C21 0.071(3) 0.043(3) 0.047(2) 0.0057(19) 0.033(2) 0.017(2)
C23 0.043(3) 0.116(4) 0.052(3) 0.013(3) 0.022(2) 0.030(3)
C31 0.0317(19) 0.052(2) 0.0289(16) -0.0047(16) 0.0095(14) -0.0075(17)
C33 0.039(2) 0.043(2) 0.0404(19) 0.0002(17) 0.0140(17) -0.0069(17)
C301 0.039(2) 0.092(4) 0.065(3) -0.053(3) 0.014(2) -0.021(3)
C302 0.079(4) 0.047(3) 0.087(4) -0.032(3) 0.044(3) -0.024(3)
C303 0.046(2) 0.053(3) 0.052(2) -0.018(2) 0.0181(19) 0.0053(19)
C304 0.055(3) 0.060(3) 0.039(2) -0.0222(19) 0.0252(19) -0.012(2)
C305 0.071(3) 0.086(4) 0.0245(17) -0.016(2) 0.007(2) 0.023(3)
C101 0.037(5) 0.035(7) 0.035(4) -0.009(4) 0.002(4) -0.002(4)
C102 0.046(5) 0.033(5) 0.039(5) 0.005(5) 0.016(4) -0.004(4)
C103 0.045(5) 0.027(4) 0.021(3) 0.009(3) 0.011(4) 0.007(5)
C104 0.036(4) 0.026(4) 0.025(4) 0.003(3) 0.005(3) 0.000(3)
C105 0.040(5) 0.040(6) 0.022(4) -0.006(4) 0.002(3) 0.004(3)
C201 0.061(6) 0.065(8) 0.044(5) -0.006(6) 0.028(4) -0.010(5)
C202 0.050(6) 0.053(6) 0.037(5) -0.025(4) 0.025(4) -0.023(4)
C203 0.051(5) 0.050(6) 0.049(5) -0.020(5) 0.032(4) -0.010(4)
C204 0.063(7) 0.053(6) 0.053(6) -0.010(4) 0.038(5) -0.008(5)
C205 0.062(7) 0.049(7) 0.050(8) 0.005(5) 0.037(5) -0.006(5)
C111 0.069(7) 0.026(6) 0.047(5) 0.009(4) 0.012(5) 0.010(6)
C112 0.064(6) 0.045(6) 0.051(6) 0.001(5) 0.009(5) -0.001(4)
C113 0.078(7) 0.029(5) 0.046(5) 0.007(4) 0.024(5) -0.013(5)
C114 0.071(7) 0.045(6) 0.036(5) 0.022(4) 0.003(4) -0.008(6)
C115 0.064(6) 0.045(7) 0.059(6) 0.021(6) 0.014(5) 0.016(4)
C211 0.049(5) 0.029(5) 0.029(4) 0.002(4) 0.026(3) 0.004(4)
C212 0.048(6) 0.050(7) 0.053(7) -0.005(5) 0.035(5) 0.003(4)
C213 0.057(6) 0.054(7) 0.055(5) -0.011(5) 0.025(4) -0.008(5)
C214 0.064(7) 0.051(5) 0.036(6) -0.004(4) 0.028(5) 0.001(5)
C215 0.061(5) 0.047(6) 0.029(4) 0.005(4) 0.026(4) 0.009(4)
C415 0.086(9) 0.115(8) 0.112(10) 0.026(7) 0.006(7) -0.025(6)
C416 0.026(6) 0.093(7) 0.091(8) 0.036(5) -0.015(5) -0.011(4)
C417 0.054(6) 0.084(7) 0.097(8) 0.007(6) 0.004(5) -0.032(5)
C418 0.043(5) 0.071(6) 0.078(5) 0.022(4) -0.005(4) -0.030(4)
C419 0.065(8) 0.080(8) 0.074(7) 0.039(5) 0.000(6) -0.003(6)
C420 0.056(7) 0.118(8) 0.069(6) 0.056(6) -0.009(5) -0.005(6)
C421 0.058(8) 0.112(8) 0.099(9) 0.040(6) 0.005(7) -0.002(6)
C408 0.20(2) 0.122(14) 0.095(11) -0.011(10) -0.026(11) 0.048(13)
C411 0.034(6) 0.165(15) 0.072(7) 0.053(8) 0.011(5) -0.001(7)
C412 0.050(7) 0.155(10) 0.074(7) 0.069(7) 0.010(5) 0.013(6)
C413 0.067(8) 0.167(11) 0.102(9) 0.065(8) 0.029(7) -0.007(8)
C414 0.060(8) 0.175(11) 0.082(9) 0.067(8) 0.034(7) -0.005(7)
C409 0.033(7) 0.121(12) 0.115(11) 0.068(10) 0.002(7) 0.010(7)
C410 0.062(7) 0.085(8) 0.123(8) 0.057(6) 0.031(6) -0.017(6)
C401 0.105(12) 0.116(10) 0.190(14) -0.020(8) -0.002(10) 0.028(7)
C402 0.034(5) 0.108(9) 0.068(5) -0.008(6) 0.003(4) 0.026(6)
C403 0.044(7) 0.130(12) 0.050(5) -0.002(7) 0.015(5) 0.026(7)
C404 0.049(7) 0.130(12) 0.080(7) 0.019(8) 0.011(6) 0.036(8)
C405 0.080(9) 0.105(12) 0.108(8) 0.018(8) 0.021(7) 0.038(8)
C406 0.085(9) 0.108(10) 0.072(7) -0.004(6) 0.017(6) 0.023(7)
C407 0.050(7) 0.094(10) 0.048(5) 0.018(6) 0.019(5) 0.022(6)

loop_
_atom_type_symbol
_atom_type_description
_atom_type_scat_dispersion_real
_atom_type_scat_dispersion_imag
_atom_type_scat_source
C C 0.0033 0.0016 'International Tables Vol C Tables 4.2.6.8 and 6.1.1.4'
H H 0.0000 0.0000 'International Tables Vol C Tables 4.2.6.8 and 6.1.1.4'
Fe Fe 0.3463 0.8444 'International Tables Vol C Tables 4.2.6.8 and 6.1.1.4'
Ge Ge 0.1547 1.8001 'International Tables Vol C Tables 4.2.6.8 and 6.1.1.4'
O O 0.0106 0.0060 'International Tables Vol C Tables 4.2.6.8 and 6.1.1.4'

loop_
_geom_angle_atom_site_label_1
_geom_angle_atom_site_label_2
_geom_angle_atom_site_label_3
_geom_angle
_geom_angle_site_symmetry_1
_geom_angle_site_symmetry_3
Ge2 Ge1 Ge2 90.022(15) 2 .
Ge2 Ge1 Ge3 90.022(15) 2 .
Ge3 Ge1 Ge2 60.517(13) . .
Fe1 Ge1 Ge2 130.87(2) . 2
Fe1 Ge1 Ge2 133.32(2) . .
Fe1 Ge1 Ge3 127.871(19) . .
Ge1 Ge2 Ge1 89.977(15) 2 .
Ge1 Ge2 Ge3 59.380(12) . .
Ge1 Ge2 Ge3 89.560(15) 2 .
Fe2 Ge2 Ge1 127.50(2) . 2
Fe2 Ge2 Ge1 131.25(2) . .
Fe2 Ge2 Ge3 136.08(2) . .
Ge1 Ge3 Ge2 60.103(14) . .
Ge3 Ge3 Ge1 90.651(13) 2 .
Ge3 Ge3 Ge2 89.759(12) 2 .
Fe3 Ge3 Ge1 133.731(18) . .
Fe3 Ge3 Ge2 133.279(19) . .
Fe3 Ge3 Ge3 127.064(14) . 2
C11 Fe1 Ge1 86.54(12) . .
C11 Fe1 C13 92.1(2) . .
C11 Fe1 C101 136.1(4) . .
C11 Fe1 C102 102.2(4) . .
C11 Fe1 C103 98.7(3) . .
C11 Fe1 C104 128.6(3) . .
C11 Fe1 C105 165.9(3) . .
C11 Fe1 C111 145.7(5) . .
C11 Fe1 C112 109.5(5) . .
C11 Fe1 C113 93.6(3) . .
C11 Fe1 C114 114.8(5) . .
C11 Fe1 C115 153.5(4) . .
C13 Fe1 Ge1 86.43(12) . .
C13 Fe1 C101 130.6(5) . .
C13 Fe1 C102 161.4(4) . .
C13 Fe1 C103 124.8(4) . .
C13 Fe1 C104 94.2(3) . .
C13 Fe1 C105 96.4(4) . .
C13 Fe1 C111 121.5(5) . .
C13 Fe1 C112 158.3(5) . .
C13 Fe1 C113 145.8(4) . .
C13 Fe1 C114 108.2(4) . .
C13 Fe1 C115 98.1(4) . .
C101 Fe1 Ge1 86.4(6) . .
C102 Fe1 Ge1 106.0(3) . .
C102 Fe1 C101 39.7(5) . .
C102 Fe1 C103 41.8(4) . .
C102 Fe1 C104 67.6(4) . .
C102 Fe1 C105 67.4(5) . .
C103 Fe1 Ge1 147.8(3) . .
C103 Fe1 C101 67.8(6) . .
C103 Fe1 C104 39.4(3) . .
C103 Fe1 C105 67.2(4) . .
C104 Fe1 Ge1 144.7(3) . .
C104 Fe1 C101 66.6(6) . .
C105 Fe1 Ge1 105.2(3) . .
C105 Fe1 C101 39.8(5) . .
C105 Fe1 C104 39.6(3) . .
C111 Fe1 Ge1 88.4(6) . .
C111 Fe1 C112 36.9(5) . .
C111 Fe1 C113 63.4(6) . .
C111 Fe1 C114 64.5(7) . .
C111 Fe1 C115 38.0(6) . .
C112 Fe1 Ge1 92.8(3) . .
C113 Fe1 Ge1 127.5(4) . .
C113 Fe1 C112 38.2(4) . .
C114 Fe1 Ge1 152.9(3) . .
C114 Fe1 C112 65.1(5) . .
C114 Fe1 C113 39.8(4) . .
C115 Fe1 Ge1 118.3(4) . .
C115 Fe1 C112 63.3(6) . .
C115 Fe1 C113 64.7(5) . .
C115 Fe1 C114 38.8(4) . .
C21 Fe2 Ge2 85.15(13) . .
C21 Fe2 C201 101.5(5) . .
C21 Fe2 C202 102.4(5) . .
C21 Fe2 C203 135.6(4) . .
C21 Fe2 C204 166.4(3) . .
C21 Fe2 C205 130.2(5) . .
C21 Fe2 C211 93.3(4) . .
C21 Fe2 C212 110.9(5) . .
C21 Fe2 C213 148.5(4) . .
C21 Fe2 C214 150.9(4) . .
C21 Fe2 C215 112.7(4) . .
C23 Fe2 Ge2 87.89(14) . .
C23 Fe2 C21 91.9(2) . .
C23 Fe2 C201 158.1(5) . .
C23 Fe2 C202 118.4(6) . .
C23 Fe2 C203 92.2(4) . .
C23 Fe2 C204 100.7(4) . .
C23 Fe2 C205 136.7(5) . .
C23 Fe2 C211 153.6(4) . .
C23 Fe2 C212 115.5(6) . .
C23 Fe2 C213 97.9(4) . .
C23 Fe2 C214 116.5(4) . .
C23 Fe2 C215 154.3(4) . .
C201 Fe2 Ge2 110.3(5) . .
C201 Fe2 C202 42.0(8) . .
C201 Fe2 C203 66.1(7) . .
C201 Fe2 C204 64.9(5) . .
C201 Fe2 C205 38.1(5) . .
C202 Fe2 Ge2 152.0(6) . .
C202 Fe2 C203 39.3(5) . .
C202 Fe2 C204 67.1(6) . .
C203 Fe2 Ge2 139.1(3) . .
C203 Fe2 C204 39.6(4) . .
C204 Fe2 Ge2 100.4(4) . .
C205 Fe2 Ge2 86.5(3) . .
C205 Fe2 C202 67.9(7) . .
C205 Fe2 C203 66.0(5) . .
C205 Fe2 C204 38.9(4) . .
C211 Fe2 Ge2 118.3(3) . .
C212 Fe2 Ge2 150.0(5) . .
C212 Fe2 C211 39.0(7) . .
C212 Fe2 C213 38.2(5) . .
C212 Fe2 C214 64.2(6) . .
C212 Fe2 C215 63.7(7) . .
C213 Fe2 Ge2 124.9(4) . .
C213 Fe2 C211 65.6(6) . .
C213 Fe2 C214 39.6(4) . .
C213 Fe2 C215 65.1(5) . .
C214 Fe2 Ge2 89.2(3) . .
C214 Fe2 C211 64.5(4) . .
C214 Fe2 C215 38.3(4) . .
C215 Fe2 Ge2 87.0(3) . .
C215 Fe2 C211 37.7(4) . .
C31 Fe3 Ge3 86.86(12) . .
C31 Fe3 C33 93.46(16) . .
C31 Fe3 C301 97.74(18) . .
C31 Fe3 C302 127.35(19) . .
C31 Fe3 C303 162.48(16) . .
C31 Fe3 C304 133.18(17) . .
C31 Fe3 C305 100.12(16) . .
C33 Fe3 Ge3 85.02(12) . .
C33 Fe3 C301 128.9(2) . .
C33 Fe3 C302 98.6(2) . .
C33 Fe3 C303 99.86(17) . .
C33 Fe3 C304 131.77(17) . .
C33 Fe3 C305 163.13(19) . .
C301 Fe3 Ge3 145.02(17) . .
C301 Fe3 C304 65.54(16) . .
C302 Fe3 Ge3 144.92(14) . .
C302 Fe3 C301 38.1(2) . .
C302 Fe3 C303 39.44(17) . .
C302 Fe3 C304 65.44(18) . .
C303 Fe3 Ge3 105.49(12) . .
C303 Fe3 C301 65.00(17) . .
C303 Fe3 C304 38.59(16) . .
C304 Fe3 Ge3 86.06(11) . .
C305 Fe3 Ge3 105.53(16) . .
C305 Fe3 C301 39.5(2) . .
C305 Fe3 C302 65.1(2) . .
C305 Fe3 C303 64.96(17) . .
C305 Fe3 C304 38.93(16) . .
O12 C11 Fe1 178.0(4) . .
O14 C13 Fe1 178.0(4) . .
O22 C21 Fe2 177.8(4) . .
O24 C23 Fe2 176.6(5) . .
O32 C31 Fe3 178.4(3) . .
O34 C33 Fe3 177.9(4) . .
C302 C301 Fe3 70.7(3) . .
C302 C301 C305 107.9(4) . .
C305 C301 Fe3 69.8(2) . .
C301 C302 Fe3 71.2(3) . .
C301 C302 C303 108.3(5) . .
C303 C302 Fe3 70.4(2) . .
C302 C303 Fe3 70.1(2) . .
C304 C303 Fe3 71.6(2) . .
C304 C303 C302 108.5(4) . .
C303 C304 Fe3 69.8(2) . .
C303 C304 C305 106.9(4) . .
C305 C304 Fe3 69.2(2) . .
C301 C305 Fe3 70.7(2) . .
C304 C305 Fe3 71.8(2) . .
C304 C305 C301 108.4(4) . .
C102 C101 Fe1 67.8(8) . .
C102 C101 C105 108.0(14) . .
C105 C101 Fe1 69.9(8) . .
C101 C102 Fe1 72.5(8) . .
C101 C102 C103 108.2(10) . .
C103 C102 Fe1 70.5(5) . .
C102 C103 Fe1 67.7(5) . .
C104 C103 Fe1 70.9(5) . .
C104 C103 C102 106.2(8) . .
C103 C104 Fe1 69.7(5) . .
C103 C104 C105 109.5(10) . .
C105 C104 Fe1 70.2(7) . .
C101 C105 Fe1 70.4(9) . .
C104 C105 Fe1 70.2(6) . .
C104 C105 C101 108.0(13) . .
C202 C201 Fe2 71.8(10) . .
C205 C201 Fe2 72.3(8) . .
C205 C201 C202 111.3(15) . .
C201 C202 Fe2 66.2(10) . .
C203 C202 Fe2 70.6(8) . .
C203 C202 C201 102.4(16) . .
C202 C203 Fe2 70.1(10) . .
C202 C203 C204 109.9(15) . .
C204 C203 Fe2 70.3(6) . .
C203 C204 Fe2 70.1(7) . .
C205 C204 Fe2 68.4(6) . .
C205 C204 C203 107.2(11) . .
C201 C205 Fe2 69.6(8) . .
C201 C205 C204 109.3(12) . .
C204 C205 Fe2 72.7(7) . .
C112 C111 Fe1 73.3(10) . .
C112 C111 C115 110.6(19) . .
C115 C111 Fe1 71.2(10) . .
C111 C112 Fe1 69.8(10) . .
C111 C112 C113 108.3(17) . .
C113 C112 Fe1 70.5(7) . .
C112 C113 Fe1 71.3(7) . .
C112 C113 C114 107.2(11) . .
C114 C113 Fe1 69.7(5) . .
C113 C114 Fe1 70.4(6) . .
C115 C114 Fe1 70.0(7) . .
C115 C114 C113 105.2(10) . .
C111 C115 Fe1 70.7(10) . .
C111 C115 C114 108.6(15) . .
C114 C115 Fe1 71.2(8) . .
C212 C211 Fe2 68.1(9) . .
C215 C211 Fe2 71.0(6) . .
C215 C211 C212 105.4(13) . .
C211 C212 Fe2 72.8(9) . .
C213 C212 Fe2 71.4(9) . .
C213 C212 C211 111.2(16) . .
C212 C213 Fe2 70.4(9) . .
C212 C213 C214 105.9(14) . .
C214 C213 Fe2 70.7(7) . .
C213 C214 Fe2 69.7(7) . .
C215 C214 Fe2 72.1(7) . .
C215 C214 C213 107.9(10) . .
C211 C215 Fe2 71.3(7) . .
C211 C215 C214 109.5(12) . .
C214 C215 Fe2 69.6(6) . .
C417 C416 C415 119.3(11) . .
C417 C416 C421 120.0 . .
C421 C416 C415 120.7(11) . .
C418 C417 C416 120.0 . .
C417 C418 C419 120.0 . .
C420 C419 C418 120.0 . .
C419 C420 C421 120.0 . .
C420 C421 C416 120.0 . .
C412 C411 C410 120.0 . .
C413 C412 C411 120.0 . .
C414 C413 C412 120.0 . .
C413 C414 C409 120.0 . .
C408 C409 C414 133.1(13) . .
C408 C409 C410 106.9(13) . .
C410 C409 C414 120.0 . .
C409 C410 C411 120.0 . .
C403 C402 C401 119.9(11) . .
C403 C402 C407 120.0 . .
C407 C402 C401 120.1(11) . .
C404 C403 C402 120.0 . .
C405 C404 C403 120.0 . .
C406 C405 C404 120.0 . .
C407 C406 C405 120.0 . .
C406 C407 C402 120.0 . .

loop_
_geom_bond_atom_site_label_1
_geom_bond_atom_site_label_2
_geom_bond_distance
_geom_bond_site_symmetry_2
Ge1 Ge2 2.4694(5) 2
Ge1 Ge2 2.5329(5) .
Ge1 Ge3 2.5143(5) .
Ge1 Fe1 2.3919(5) .
Ge2 Ge1 2.4694(5) 2
Ge2 Ge3 2.5433(5) .
Ge2 Fe2 2.3998(6) .
Ge3 Ge3 2.4511(6) 2
Ge3 Fe3 2.3911(6) .
Fe1 C11 1.740(4) .
Fe1 C13 1.748(5) .
Fe1 C101 2.11(2) .
Fe1 C102 2.052(11) .
Fe1 C103 2.092(8) .
Fe1 C104 2.109(9) .
Fe1 C105 2.108(14) .
Fe1 C111 2.07(2) .
Fe1 C112 2.117(14) .
Fe1 C113 2.106(9) .
Fe1 C114 2.097(10) .
Fe1 C115 2.081(16) .
Fe2 C21 1.753(5) .
Fe2 C23 1.749(5) .
Fe2 C201 2.047(17) .
Fe2 C202 2.13(2) .
Fe2 C203 2.133(14) .
Fe2 C204 2.136(11) .
Fe2 C205 2.080(12) .
Fe2 C211 2.151(13) .
Fe2 C212 2.089(19) .
Fe2 C213 2.101(15) .
Fe2 C214 2.115(11) .
Fe2 C215 2.147(10) .
Fe3 C31 1.747(4) .
Fe3 C33 1.758(4) .
Fe3 C301 2.097(4) .
Fe3 C302 2.091(4) .
Fe3 C303 2.095(4) .
Fe3 C304 2.119(4) .
Fe3 C305 2.085(4) .
O12 C11 1.151(5) .
O14 C13 1.157(5) .
O22 C21 1.156(5) .
O24 C23 1.144(5) .
O32 C31 1.149(4) .
O34 C33 1.143(4) .
C301 C302 1.366(7) .
C301 C305 1.413(7) .
C302 C303 1.412(6) .
C303 C304 1.392(6) .
C304 C305 1.401(6) .
C101 C102 1.417(19) .
C101 C105 1.436(17) .
C102 C103 1.479(14) .
C103 C104 1.416(12) .
C104 C105 1.429(10) .
C201 C202 1.50(3) .
C201 C205 1.347(17) .
C202 C203 1.431(17) .
C203 C204 1.446(15) .
C204 C205 1.406(16) .
C111 C112 1.33(2) .
C111 C115 1.35(2) .
C112 C113 1.383(13) .
C113 C114 1.432(16) .
C114 C115 1.388(16) .
C211 C212 1.42(3) .
C211 C215 1.390(14) .
C212 C213 1.372(18) .
C213 C214 1.429(17) .
C214 C215 1.398(15) .
C415 C416 1.438(11) .
C416 C417 1.3900 .
C416 C421 1.3900 .
C417 C418 1.3900 .
C418 C419 1.3900 .
C419 C420 1.3900 .
C420 C421 1.3900 .
C408 C409 1.346(13) .
C411 C412 1.3900 .
C411 C410 1.3900 .
C412 C413 1.3900 .
C413 C414 1.3900 .
C414 C409 1.3900 .
C409 C410 1.3900 .
C401 C402 1.502(13) .
C402 C403 1.3900 .
C402 C407 1.3900 .
C403 C404 1.3900 .
C404 C405 1.3900 .
C405 C406 1.3900 .
C406 C407 1.3900 .
